data_2239598
loop_
_publ_author_name
'Kavitha, Channappa N.'
'Kaur, Manpreet'
'Jasinski, Jerry P.'
'Butcher, Ray J.'
'Yathirajan, H.S.'

_publ_section_title
;
 4-(Furan-2-carbonyl)piperazin-1-ium 3,5-dinitrobenzoate
;
_journal_coeditor_code TK5314
_journal_issue 6
_journal_name_full 'Acta Crystallographica Section E'
_journal_page_first o700
_journal_page_last o701
_journal_paper_doi 10.1107/S160053681401126X
_journal_volume 70
_journal_year 2014
_chemical_formula_iupac 'C9 H13 N2 O2 +, C7 H3 N2 O6 -'
_chemical_formula_moiety 'C9 H13 N2 O2 +, C7 H3 N2 O6 -'
_chemical_formula_sum 'C16 H16 N4 O8'
_chemical_formula_weight 392.33
_chemical_name_common
;
1(2-Furoyl)piperazinium 3,5-dinitrobenzoate
;
_chemical_name_systematic
;
4-(Furan-2-carbonyl)piperazin-1-ium 3,5-dinitrobenzoate
;
_space_group_crystal_system orthorhombic
_space_group_IT_number 61
_space_group_name_Hall '-P 2ac 2ab'
_space_group_name_H-M_alt 'P b c a'
_symmetry_space_group_name_Hall '-P 2ac 2ab'
_symmetry_space_group_name_H-M 'P b c a'
_atom_sites_solution_hydrogens geom
_atom_sites_solution_primary direct
_audit_creation_method
;
  Olex2 1.2
  (compiled Apr 23 2013 17:54:37, GUI svn.r4466)
;
_cell_angle_alpha 90
_cell_angle_beta 90
_cell_angle_gamma 90
_cell_formula_units_Z 8
_cell_length_a 9.6060(2)
_cell_length_b 10.4572(2)
_cell_length_c 33.8766(7)
_cell_measurement_reflns_used 7148
_cell_measurement_temperature 173(2)
_cell_measurement_theta_max 72.2751
_cell_measurement_theta_min 3.9114
_cell_volume 3402.97(12)
_computing_cell_refinement 'CrysAlis PRO (Agilent, 2012)'
_computing_data_collection 'CrysAlis PRO (Agilent, 2012)'
_computing_data_reduction 'CrysAlis RED (Agilent, 2012)'
_computing_molecular_graphics 'OLEX2 (Dolomanov <i>et al.</i>, 2009)'
_computing_publication_material 'OLEX2 (Dolomanov <i>et al.</i>, 2009)'
_computing_structure_refinement 'SHELXL2012 (Sheldrick, 2008)'
_computing_structure_solution 'SUPERFLIP (Palatinus & Chapuis, 2007)'
_diffrn_ambient_temperature 173(2)
_diffrn_detector_area_resol_mean 16.0416
_diffrn_measured_fraction_theta_full 0.996
_diffrn_measured_fraction_theta_max 0.995
_diffrn_measurement_device_type 'Agilent Eos Gemini'
_diffrn_measurement_method '\w scans'
_diffrn_radiation_type CuK\a
_diffrn_radiation_wavelength 1.54184
_diffrn_reflns_av_R_equivalents 0.0791
_diffrn_reflns_limit_h_max 11
_diffrn_reflns_limit_h_min -10
_diffrn_reflns_limit_k_max 12
_diffrn_reflns_limit_k_min -12
_diffrn_reflns_limit_l_max 41
_diffrn_reflns_limit_l_min -30
_diffrn_reflns_number 21195
_diffrn_reflns_theta_full 67.500
_diffrn_reflns_theta_max 72.424
_diffrn_reflns_theta_min 5.223
_exptl_absorpt_coefficient_mu 1.075
_exptl_absorpt_correction_T_max 1.00000
_exptl_absorpt_correction_T_min 0.86306
_exptl_absorpt_correction_type multi-scan
_exptl_absorpt_process_details
;
(CrysAlis PRO and CrysAlis RED; Agilent, 2012)
;
_exptl_crystal_colour colourless
_exptl_crystal_density_diffrn 1.532
_exptl_crystal_description irregular
_exptl_crystal_F_000 1632
_exptl_crystal_size_max 0.28
_exptl_crystal_size_mid 0.22
_exptl_crystal_size_min 0.18
_refine_diff_density_max 0.264
_refine_diff_density_min -0.206
_refine_ls_extinction_coef 0.0015(3)
_refine_ls_extinction_expression Fc^*^=kFc[1+0.001xFc^2^\l^3^/sin(2\q)]^-1/4^
_refine_ls_extinction_method 'SHELXL2012 (Sheldrick, 2008)'
_refine_ls_goodness_of_fit_ref 1.024
_refine_ls_hydrogen_treatment constr
_refine_ls_matrix_type full
_refine_ls_number_parameters 270
_refine_ls_number_reflns 3352
_refine_ls_number_restraints 10
_refine_ls_restrained_S_all 1.023
_refine_ls_R_factor_all 0.0487
_refine_ls_R_factor_gt 0.0427
_refine_ls_shift/su_max 0.001
_refine_ls_shift/su_mean 0.000
_refine_ls_structure_factor_coef Fsqd
_refine_ls_weighting_details
;
 w=1/[\s^2^(Fo^2^)+(0.0723P)^2^+0.8847P]
 where P=(Fo^2^+2Fc^2^)/3
;
_refine_ls_weighting_scheme calc
_refine_ls_wR_factor_gt 0.1162
_refine_ls_wR_factor_ref 0.1225
_reflns_number_gt 2915
_reflns_number_total 3352
_reflns_threshold_expression I>2\s(I)
_cod_data_source_file tk5314sup1.cif
_cod_data_source_block I
_cod_original_cell_volume 3402.97(13)
_cod_database_code 2239598
_cod_database_fobs_code 2239598
_shelx_space_group_comment
;
The symmetry employed for this shelxl refinement is uniquely defined
by the following loop, which should always be used as a source of
symmetry information in preference to the above space-group names.
They are only intended as comments.
;

loop_
_space_group_symop_operation_xyz
'x, y, z'
'-x+1/2, -y, z+1/2'
'x+1/2, -y+1/2, -z'
'-x, y+1/2, -z+1/2'
'-x, -y, -z'
'x-1/2, y, -z-1/2'
'-x-1/2, y-1/2, z'
'x, -y-1/2, z-1/2'

loop_
_atom_site_type_symbol
_atom_site_label
_atom_site_fract_x
_atom_site_fract_y
_atom_site_fract_z
_atom_site_U_iso_or_equiv
_atom_site_adp_type
_atom_site_calc_flag
_atom_site_occupancy
_atom_site_disorder_assembly
_atom_site_disorder_group
O O1A 0.36870(12) 0.57178(10) 0.63310(3) 0.0284(3) Uani d 1 . .
O O2A 0.28703(12) 0.69735(10) 0.68122(3) 0.0317(3) Uani d 1 . .
O O3A 0.42159(14) 0.60237(15) 0.81693(3) 0.0463(4) Uani d 1 . .
O O4A 0.58504(14) 0.46802(13) 0.82985(3) 0.0415(3) Uani d 1 . .
O O5A 0.82825(13) 0.26144(13) 0.72229(4) 0.0456(3) Uani d 1 . .
O O6A 0.77657(15) 0.31036(13) 0.66197(4) 0.0468(4) Uani d 1 . .
N N1A 0.51100(13) 0.52552(13) 0.80671(4) 0.0281(3) Uani d 1 . .
N N2A 0.75838(14) 0.31806(13) 0.69759(4) 0.0326(3) Uani d 1 . .
C C1A 0.36297(15) 0.60956(14) 0.66819(4) 0.0239(3) Uani d 1 . .
C C2A 0.45703(14) 0.54250(13) 0.69778(4) 0.0224(3) Uani d 1 . .
C C3A 0.44092(15) 0.56475(13) 0.73799(4) 0.0223(3) Uani d 1 . .
H H3A 0.3713 0.6217 0.7473 0.027 Uiso calc 1 . .
C C4A 0.52856(15) 0.50207(14) 0.76415(4) 0.0233(3) Uani d 1 . .
C C5A 0.63161(15) 0.41803(14) 0.75234(4) 0.0252(3) Uani d 1 . .
H H5A 0.6891 0.3744 0.7708 0.030 Uiso calc 1 . .
C C6A 0.64582(15) 0.40151(14) 0.71212(4) 0.0254(3) Uani d 1 . .
C C7A 0.56135(15) 0.46153(14) 0.68461(4) 0.0241(3) Uani d 1 . .
H H7A 0.5748 0.4474 0.6572 0.029 Uiso calc 1 . .
O O1B 0.49213(15) 0.72567(16) 0.51522(4) 0.0557(4) Uani d 1 . .
O O2B 0.6605(4) 0.6627(4) 0.57013(17) 0.0347(6) Uani d 0.430(4) A 1
C C6B 0.672(3) 0.602(3) 0.5349(8) 0.023(2) Uani d 0.430(4) A 1
C C7B 0.7724(9) 0.5082(8) 0.53851(19) 0.0311(8) Uani d 0.430(4) A 1
H H7B 0.8108 0.4585 0.5177 0.037 Uiso calc 0.430(4) A 1
C C8B 0.8067(7) 0.4998(7) 0.5786(2) 0.0392(15) Uani d 0.430(4) A 1
H H8B 0.8656 0.4388 0.5910 0.047 Uiso calc 0.430(4) A 1
C C9B 0.7390(6) 0.5956(6) 0.59554(18) 0.0405(9) Uani d 0.430(4) A 1
H H9B 0.7454 0.6149 0.6229 0.049 Uiso calc 0.430(4) A 1
O O2BB 0.7728(4) 0.5083(4) 0.52700(8) 0.0347(6) Uani d 0.570(4) A 2
C C6BB 0.6943(19) 0.613(2) 0.5349(6) 0.023(2) Uani d 0.570(4) A 2
C C7BB 0.6920(4) 0.6323(4) 0.57507(17) 0.0311(8) Uani d 0.570(4) A 2
H H7BB 0.6370 0.6936 0.5887 0.037 Uiso calc 0.570(4) A 2
C C8BB 0.7856(5) 0.5455(5) 0.59227(13) 0.0392(15) Uani d 0.570(4) A 2
H H8BB 0.8115 0.5390 0.6193 0.047 Uiso calc 0.570(4) A 2
C C9BB 0.8307(4) 0.4732(4) 0.56174(14) 0.0405(9) Uani d 0.570(4) A 2
H H9BB 0.8958 0.4054 0.5644 0.049 Uiso calc 0.570(4) A 2
N N1B 0.62643(12) 0.65199(13) 0.46545(3) 0.0251(3) Uani d 1 . .
N N2B 0.69338(13) 0.67832(11) 0.38373(3) 0.0233(3) Uani d 1 . .
H H2BA 0.7311 0.7252 0.3607 0.028 Uiso calc 1 . .
H H2BB 0.6603 0.5938 0.3745 0.028 Uiso calc 1 . .
C C1B 0.75009(15) 0.58881(15) 0.44944(4) 0.0248(3) Uani d 1 . .
H H1BA 0.7264 0.5001 0.4417 0.030 Uiso calc 1 . .
H H1BB 0.8233 0.5849 0.4700 0.030 Uiso calc 1 . .
C C2B 0.80476(15) 0.66087(15) 0.41378(4) 0.0262(3) Uani d 1 . .
H H2BC 0.8400 0.7456 0.4222 0.031 Uiso calc 1 . .
H H2BD 0.8832 0.6128 0.4020 0.031 Uiso calc 1 . .
C C3B 0.57552(16) 0.75100(15) 0.40107(4) 0.0273(3) Uani d 1 . .
H H3BA 0.5016 0.7624 0.3810 0.033 Uiso calc 1 . .
H H3BB 0.6079 0.8367 0.4094 0.033 Uiso calc 1 . .
C C4B 0.51769(15) 0.67938(17) 0.43631(4) 0.0301(4) Uani d 1 . .
H H4BA 0.4435 0.7311 0.4488 0.036 Uiso calc 1 . .
H H4BB 0.4756 0.5980 0.4273 0.036 Uiso calc 1 . .
C C5B 0.59507(16) 0.66629(16) 0.50423(4) 0.0299(4) Uani d 1 . .

loop_
_atom_site_aniso_label
_atom_site_aniso_U_11
_atom_site_aniso_U_22
_atom_site_aniso_U_33
_atom_site_aniso_U_12
_atom_site_aniso_U_13
_atom_site_aniso_U_23
O1A 0.0419(6) 0.0242(5) 0.0189(5) 0.0007(4) -0.0049(4) -0.0006(4)
O2A 0.0430(6) 0.0275(6) 0.0246(5) 0.0102(5) -0.0106(4) -0.0032(4)
O3A 0.0509(8) 0.0651(9) 0.0228(6) 0.0221(7) 0.0003(5) -0.0018(5)
O4A 0.0528(8) 0.0454(7) 0.0262(6) 0.0075(6) -0.0137(5) 0.0072(5)
O5A 0.0365(7) 0.0445(7) 0.0560(8) 0.0169(6) -0.0095(6) -0.0018(6)
O6A 0.0505(8) 0.0472(8) 0.0427(7) 0.0127(6) 0.0179(6) 0.0016(6)
N1A 0.0314(6) 0.0315(7) 0.0216(6) -0.0008(5) -0.0046(5) 0.0036(5)
N2A 0.0269(6) 0.0275(7) 0.0433(8) 0.0004(5) 0.0028(6) 0.0001(6)
C1A 0.0305(7) 0.0198(7) 0.0214(7) -0.0021(6) -0.0054(6) 0.0016(5)
C2A 0.0249(7) 0.0206(7) 0.0218(7) -0.0045(5) -0.0035(5) 0.0024(5)
C3A 0.0233(7) 0.0204(7) 0.0233(7) -0.0013(5) -0.0028(5) 0.0001(5)
C4A 0.0252(7) 0.0240(7) 0.0207(6) -0.0041(6) -0.0027(5) 0.0023(5)
C5A 0.0234(7) 0.0235(7) 0.0287(7) -0.0017(5) -0.0057(6) 0.0043(6)
C6A 0.0223(7) 0.0224(7) 0.0316(7) -0.0014(5) -0.0004(6) 0.0009(6)
C7A 0.0268(7) 0.0238(7) 0.0215(7) -0.0038(6) -0.0004(5) -0.0007(5)
O1B 0.0552(8) 0.0842(11) 0.0278(6) 0.0375(8) 0.0117(6) 0.0020(6)
O2B 0.0447(11) 0.0406(11) 0.0188(11) 0.0075(8) -0.0056(12) 0.0038(13)
C6B 0.019(5) 0.029(3) 0.0200(7) -0.010(4) 0.003(3) 0.0016(14)
C7B 0.0344(14) 0.0367(15) 0.022(2) 0.0009(11) -0.0054(17) 0.0024(18)
C8B 0.044(2) 0.049(3) 0.024(2) -0.016(3) -0.017(2) 0.015(2)
C9B 0.0447(16) 0.0482(18) 0.0284(14) -0.0067(13) -0.0148(15) 0.0141(16)
O2BB 0.0447(11) 0.0406(11) 0.0188(11) 0.0075(8) -0.0056(12) 0.0038(13)
C6BB 0.019(5) 0.029(3) 0.0200(7) -0.010(4) 0.003(3) 0.0016(14)
C7BB 0.0344(14) 0.0367(15) 0.022(2) 0.0009(11) -0.0054(17) 0.0024(18)
C8BB 0.044(2) 0.049(3) 0.024(2) -0.016(3) -0.017(2) 0.015(2)
C9BB 0.0447(16) 0.0482(18) 0.0284(14) -0.0067(13) -0.0148(15) 0.0141(16)
N1B 0.0236(6) 0.0343(7) 0.0174(6) 0.0045(5) 0.0012(4) 0.0017(5)
N2B 0.0292(6) 0.0245(6) 0.0163(5) -0.0049(5) 0.0008(5) 0.0003(4)
C1B 0.0267(7) 0.0294(7) 0.0184(6) 0.0052(6) 0.0015(5) -0.0009(5)
C2B 0.0242(7) 0.0351(8) 0.0192(7) -0.0006(6) 0.0010(5) -0.0008(6)
C3B 0.0303(7) 0.0289(7) 0.0227(7) 0.0020(6) -0.0026(6) 0.0030(6)
C4B 0.0233(7) 0.0444(9) 0.0227(7) 0.0024(6) 0.0003(6) 0.0059(6)
C5B 0.0330(8) 0.0354(8) 0.0212(7) 0.0056(7) 0.0042(6) 0.0007(6)

loop_
_atom_type_symbol
_atom_type_description
_atom_type_scat_dispersion_real
_atom_type_scat_dispersion_imag
_atom_type_scat_source
C C 0.0181 0.0091 'International Tables Vol C Tables 4.2.6.8 and 6.1.1.4'
H H 0.0000 0.0000 'International Tables Vol C Tables 4.2.6.8 and 6.1.1.4'
N N 0.0311 0.0180 'International Tables Vol C Tables 4.2.6.8 and 6.1.1.4'
O O 0.0492 0.0322 'International Tables Vol C Tables 4.2.6.8 and 6.1.1.4'

loop_
_geom_angle_atom_site_label_1
_geom_angle_atom_site_label_2
_geom_angle_atom_site_label_3
_geom_angle
O3A N1A C4A 117.76(12)
O4A N1A O3A 123.46(13)
O4A N1A C4A 118.78(13)
O5A N2A C6A 117.39(14)
O6A N2A O5A 124.34(14)
O6A N2A C6A 118.27(13)
O1A C1A C2A 116.97(13)
O2A C1A O1A 126.19(13)
O2A C1A C2A 116.84(12)
C3A C2A C1A 120.16(13)
C7A C2A C1A 119.94(13)
C7A C2A C3A 119.88(13)
C2A C3A H3A 120.7
C4A C3A C2A 118.65(13)
C4A C3A H3A 120.7
C3A C4A N1A 118.53(13)
C5A C4A N1A 118.11(12)
C5A C4A C3A 123.36(13)
C4A C5A H5A 122.1
C6A C5A C4A 115.85(13)
C6A C5A H5A 122.1
C5A C6A N2A 118.44(13)
C5A C6A C7A 123.33(14)
C7A C6A N2A 118.22(13)
C2A C7A C6A 118.91(13)
C2A C7A H7A 120.5
C6A C7A H7A 120.5
C9B O2B C6B 105.8(9)
O2B C6B C7B 108.3(9)
O2B C6B C5B 112(2)
C7B C6B C5B 139(3)
C6B C7B H7B 126.5
C6B C7B C8B 107.1(13)
C8B C7B H7B 126.5
C7B C8B H8B 127.6
C9B C8B C7B 104.9(5)
C9B C8B H8B 127.6
O2B C9B H9B 123.4
C8B C9B O2B 113.2(5)
C8B C9B H9B 123.4
C6BB O2BB C9BB 106.0(7)
O2BB C6BB C7BB 109.0(7)
O2BB C6BB C5B 120.9(17)
C7BB C6BB C5B 127.6(18)
C6BB C7BB H7BB 126.2
C6BB C7BB C8BB 107.6(9)
C8BB C7BB H7BB 126.2
C7BB C8BB H8BB 127.8
C9BB C8BB C7BB 104.4(4)
C9BB C8BB H8BB 127.8
O2BB C9BB H9BB 123.7
C8BB C9BB O2BB 112.5(4)
C8BB C9BB H9BB 123.7
C1B N1B C4B 114.66(11)
C5B N1B C1B 126.09(12)
C5B N1B C4B 118.21(12)
H2BA N2B H2BB 108.2
C2B N2B H2BA 109.7
C2B N2B H2BB 109.7
C3B N2B H2BA 109.7
C3B N2B H2BB 109.7
C3B N2B C2B 109.90(11)
N1B C1B H1BA 109.5
N1B C1B H1BB 109.5
N1B C1B C2B 110.59(12)
H1BA C1B H1BB 108.1
C2B C1B H1BA 109.5
C2B C1B H1BB 109.5
N2B C2B C1B 110.90(12)
N2B C2B H2BC 109.5
N2B C2B H2BD 109.5
C1B C2B H2BC 109.5
C1B C2B H2BD 109.5
H2BC C2B H2BD 108.0
N2B C3B H3BA 109.7
N2B C3B H3BB 109.7
N2B C3B C4B 109.78(12)
H3BA C3B H3BB 108.2
C4B C3B H3BA 109.7
C4B C3B H3BB 109.7
N1B C4B C3B 111.47(12)
N1B C4B H4BA 109.3
N1B C4B H4BB 109.3
C3B C4B H4BA 109.3
C3B C4B H4BB 109.3
H4BA C4B H4BB 108.0
O1B C5B C6B 115.6(15)
O1B C5B C6BB 119.1(10)
O1B C5B N1B 121.96(15)
N1B C5B C6B 122.1(15)
N1B C5B C6BB 118.8(10)

loop_
_geom_bond_atom_site_label_1
_geom_bond_atom_site_label_2
_geom_bond_distance
O1A C1A 1.2539(17)
O2A C1A 1.2529(18)
O3A N1A 1.2261(18)
O4A N1A 1.2173(17)
O5A N2A 1.2251(19)
O6A N2A 1.2220(19)
N1A C4A 1.4722(18)
N2A C6A 1.4741(19)
C1A C2A 1.5208(19)
C2A C3A 1.3905(19)
C2A C7A 1.386(2)
C3A H3A 0.9500
C3A C4A 1.387(2)
C4A C5A 1.383(2)
C5A H5A 0.9500
C5A C6A 1.380(2)
C6A C7A 1.386(2)
C7A H7A 0.9500
O1B C5B 1.226(2)
O2B C6B 1.36(3)
O2B C9B 1.342(6)
C6B C7B 1.38(3)
C6B C5B 1.444(12)
C7B H7B 0.9500
C7B C8B 1.401(8)
C8B H8B 0.9500
C8B C9B 1.325(9)
C9B H9B 0.9500
O2BB C6BB 1.35(3)
O2BB C9BB 1.352(5)
C6BB C7BB 1.38(2)
C6BB C5B 1.517(9)
C7BB H7BB 0.9500
C7BB C8BB 1.405(6)
C8BB H8BB 0.9500
C8BB C9BB 1.352(6)
C9BB H9BB 0.9500
N1B C1B 1.4634(18)
N1B C4B 1.4656(18)
N1B C5B 1.3563(19)
N2B H2BA 0.9900
N2B H2BB 0.9900
N2B C2B 1.4880(18)
N2B C3B 1.4848(19)
C1B H1BA 0.9900
C1B H1BB 0.9900
C1B C2B 1.5178(19)
C2B H2BC 0.9900
C2B H2BD 0.9900
C3B H3BA 0.9900
C3B H3BB 0.9900
C3B C4B 1.515(2)
C4B H4BA 0.9900
C4B H4BB 0.9900

loop_
_geom_hbond_atom_site_label_D
_geom_hbond_atom_site_label_H
_geom_hbond_atom_site_label_A
_geom_hbond_site_symmetry_A
_geom_hbond_distance_DH
_geom_hbond_distance_HA
_geom_hbond_distance_DA
_geom_hbond_angle_DHA
N2B H2BA O1A 3_566 0.99 2.51 3.1607(16) 123
N2B H2BA O2A 3_566 0.99 1.72 2.7093(16) 176
N2B H2BB O1A 5_666 0.99 1.77 2.7424(16) 166
C5A H5A O2A 4_646 0.95 2.47 3.3170(18) 148
C9B H9B O6A 7_765 0.95 2.44 3.183(6) 134
C8BB H8BB O3A 6_657 0.95 2.50 3.395(5) 158
C2B H2BC O1B 3_566 0.99 2.59 3.2300(19) 122

loop_
_geom_torsion_atom_site_label_1
_geom_torsion_atom_site_label_2
_geom_torsion_atom_site_label_3
_geom_torsion_atom_site_label_4
_geom_torsion
O1A C1A C2A C3A -169.82(13)
O1A C1A C2A C7A 11.8(2)
O2A C1A C2A C3A 10.2(2)
O2A C1A C2A C7A -168.20(14)
O3A N1A C4A C3A -1.9(2)
O3A N1A C4A C5A 178.35(15)
O4A N1A C4A C3A 177.96(14)
O4A N1A C4A C5A -1.8(2)
O5A N2A C6A C5A 4.4(2)
O5A N2A C6A C7A -176.94(14)
O6A N2A C6A C5A -175.20(14)
O6A N2A C6A C7A 3.5(2)
N1A C4A C5A C6A -178.63(12)
N2A C6A C7A C2A -178.59(13)
C1A C2A C3A C4A -179.95(12)
C1A C2A C7A C6A 179.97(13)
C2A C3A C4A N1A -179.82(12)
C2A C3A C4A C5A -0.1(2)
C3A C2A C7A C6A 1.6(2)
C3A C4A C5A C6A 1.6(2)
C4A C5A C6A N2A 177.02(13)
C4A C5A C6A C7A -1.6(2)
C5A C6A C7A C2A 0.0(2)
C7A C2A C3A C4A -1.6(2)
O2B C6B C7B C8B 9(2)
O2B C6B C5B O1B -29(2)
O2B C6B C5B C6BB 87(17)
O2B C6B C5B N1B 157.2(12)
C6B O2B C9B C8B 3.4(14)
C6B C7B C8B C9B -6.6(14)
C7B C6B C5B O1B 164(3)
C7B C6B C5B C6BB -80(17)
C7B C6B C5B N1B -10(4)
C7B C8B C9B O2B 2.0(7)
C9B O2B C6B C7B -8(2)
C9B O2B C6B C5B -178.6(14)
O2BB C6BB C7BB C8BB 6.9(14)
O2BB C6BB C5B O1B 153.1(11)
O2BB C6BB C5B C6B 85(17)
O2BB C6BB C5B N1B -29.8(18)
C6BB O2BB C9BB C8BB 4.1(10)
C6BB C7BB C8BB C9BB -4.2(10)
C7BB C6BB C5B O1B -7(2)
C7BB C6BB C5B C6B -75(17)
C7BB C6BB C5B N1B 170.0(13)
C7BB C8BB C9BB O2BB 0.1(5)
C9BB O2BB C6BB C7BB -6.7(14)
C9BB O2BB C6BB C5B -170.1(11)
N1B C1B C2B N2B -54.25(16)
N2B C3B C4B N1B 55.11(17)
C1B N1B C4B C3B -52.13(18)
C1B N1B C5B O1B 176.66(17)
C1B N1B C5B C6B -9.7(15)
C1B N1B C5B C6BB -0.3(10)
C2B N2B C3B C4B -59.34(15)
C3B N2B C2B C1B 59.48(15)
C4B N1B C1B C2B 51.18(17)
C4B N1B C5B O1B -15.7(3)
C4B N1B C5B C6B 157.9(14)
C4B N1B C5B C6BB 167.3(10)
C5B C6B C7B C8B 176(3)
C5B C6BB C7BB C8BB 168.9(14)
C5B N1B C1B C2B -140.79(15)
C5B N1B C4B C3B 138.83(15)
